data_4022799
loop_
_publ_author_name
'Jesudoss V. Kingston'
'John G. Verkade'

_publ_section_title
;
 Synthesis and Characterization of R~2~PN=P(^i^BuNCH~2~CH~2~)~3~N:
 A New Bulky Electron-Rich Phosphine for Efficient Pd-Assisted
 Suzuki-Miyaura Cross-Coupling Reactions
;
_journal_name_full 'Journal of Organic Chemistry'
_journal_page_first 2816
_journal_page_last 2822
_journal_paper_doi 10.1021/jo062452l
_journal_volume 72
_journal_year 2007
_chemical_formula_sum 'C18 H39 I2 N4 P'
_chemical_formula_weight 596.30
_chemical_name_systematic
; 
 ? 
;
_space_group_IT_number 14
_symmetry_cell_setting monoclinic
_symmetry_space_group_name_Hall '-P 2yn'
_symmetry_space_group_name_H-M 'P 1 21/n 1'
_atom_sites_solution_hydrogens geom
_atom_sites_solution_primary direct
_atom_sites_solution_secondary difmap
_audit_creation_method SHELXL-97
_cell_angle_alpha 90.00
_cell_angle_beta 118.770(3)
_cell_angle_gamma 90.00
_cell_formula_units_Z 4
_cell_length_a 16.650(3)
_cell_length_b 10.1806(19)
_cell_length_c 16.742(3)
_cell_measurement_reflns_used 961
_cell_measurement_temperature 197(2)
_cell_measurement_theta_max 28.17
_cell_measurement_theta_min 2.44
_cell_volume 2487.6(8)
_computing_cell_refinement 'Bruker SMART'
_computing_data_collection 'Bruker SMART'
_computing_data_reduction 'Bruker SAINT'
_computing_molecular_graphics 'Bruker SHELXTL'
_computing_publication_material 'Bruker SHELXTL'
_computing_structure_refinement 'SHELXL-97 (Sheldrick, 1997)'
_computing_structure_solution 'SHELXS-97 (Sheldrick, 1990)'
_diffrn_ambient_temperature 197(2)
_diffrn_measured_fraction_theta_full 1.000
_diffrn_measured_fraction_theta_max 0.958
_diffrn_measurement_device_type 'CCD area detector'
_diffrn_measurement_method 'phi and omega scans'
_diffrn_radiation_monochromator graphite
_diffrn_radiation_source 'fine-focus sealed tube'
_diffrn_radiation_type MoK\a
_diffrn_radiation_wavelength 0.71073
_diffrn_reflns_av_R_equivalents 0.0366
_diffrn_reflns_av_sigmaI/netI 0.0283
_diffrn_reflns_limit_h_max 21
_diffrn_reflns_limit_h_min -22
_diffrn_reflns_limit_k_max 13
_diffrn_reflns_limit_k_min -13
_diffrn_reflns_limit_l_max 22
_diffrn_reflns_limit_l_min -22
_diffrn_reflns_number 22381
_diffrn_reflns_theta_full 25.00
_diffrn_reflns_theta_max 28.32
_diffrn_reflns_theta_min 1.42
_exptl_absorpt_coefficient_mu 2.602
_exptl_absorpt_correction_T_max 1
_exptl_absorpt_correction_T_min 0.84
_exptl_absorpt_correction_type multi-scan
_exptl_absorpt_process_details 'Bruker SADABS'
_exptl_crystal_colour yellow
_exptl_crystal_density_diffrn 1.592
_exptl_crystal_density_meas ?
_exptl_crystal_density_method 'not measured'
_exptl_crystal_description prism
_exptl_crystal_F_000 1184
_exptl_crystal_size_max 0.27
_exptl_crystal_size_mid 0.20
_exptl_crystal_size_min 0.10
_refine_diff_density_max 1.475
_refine_diff_density_min -0.335
_refine_diff_density_rms 0.088
_refine_ls_extinction_method none
_refine_ls_goodness_of_fit_ref 0.769
_refine_ls_hydrogen_treatment 'riding model'
_refine_ls_matrix_type full
_refine_ls_number_parameters 232
_refine_ls_number_reflns 5952
_refine_ls_number_restraints 0
_refine_ls_restrained_S_all 0.769
_refine_ls_R_factor_all 0.0363
_refine_ls_R_factor_gt 0.0267
_refine_ls_shift/su_max 0.001
_refine_ls_shift/su_mean 0.000
_refine_ls_structure_factor_coef Fsqd
_refine_ls_weighting_details 'calc w=1/[\s^2^(Fo^2^)+(0.0631P)^2^+5.1429P] where P=(Fo^2^+2Fc^2^)/3'
_refine_ls_weighting_scheme calc
_refine_ls_wR_factor_gt 0.0721
_refine_ls_wR_factor_ref 0.0848
_reflns_number_gt 4988
_reflns_number_total 5952
_reflns_threshold_expression >2sigma(I)
_cod_data_source_file jo062452lsi20061129_065151.cif
_cod_data_source_block ver95
_cod_depositor_comments
;
The following automatic conversions were performed:
'_symmetry_cell_setting' value 'Monoclinic' changed to 'monoclinic'
according to '/home/saulius/struct/CIF-dictionaries/cif_core.dic'
dictionary named 'cif_core.dic' version 2.4.1 from 2010-06-29.

Automatic conversion script
Id: cif_fix_enum 1527 2010-12-29 10:47:43Z saulius 

The following automatic conversions were performed:

'_exptl_crystal_density_meas' value 'none' was changed to '?' - the
value is perceived as not measured.

Automatic conversion script
Id: cif_fix_values 3008 2015-01-20 13:52:24Z robertas 
;
_cod_original_sg_symbol_H-M 'P 21/n'
_cod_database_code 4022799

loop_
_symmetry_equiv_pos_as_xyz
'x, y, z'
'-x+1/2, y+1/2, -z+1/2'
'-x, -y, -z'
'x-1/2, -y-1/2, z-1/2'

loop_
_atom_site_label
_atom_site_type_symbol
_atom_site_fract_x
_atom_site_fract_y
_atom_site_fract_z
_atom_site_U_iso_or_equiv
_atom_site_adp_type
_atom_site_occupancy
_atom_site_symmetry_multiplicity
_atom_site_calc_flag
_atom_site_refinement_flags
I1 I 0.418606(13) 0.70028(2) 0.009826(14) 0.03576(7) Uani 1 1 d .
I2 I 0.113032(13) 0.184804(19) 0.077737(14) 0.03627(7) Uani 1 1 d .
C1 C 0.2543(2) 0.8373(3) 0.1515(2) 0.0321(6) Uani 1 1 d .
H1A H 0.2466 0.9321 0.1593 0.039 Uiso 1 1 calc R
H1B H 0.2982 0.8003 0.2116 0.039 Uiso 1 1 calc R
C2 C 0.1630(2) 0.7675(3) 0.1142(2) 0.0346(6) Uani 1 1 d .
H2A H 0.1433 0.7610 0.1611 0.042 Uiso 1 1 calc R
H2B H 0.1153 0.8148 0.0607 0.042 Uiso 1 1 calc R
C3 C 0.2872(2) 0.9350(3) 0.03219(19) 0.0306(6) Uani 1 1 d .
H3A H 0.2327 0.9885 0.0196 0.037 Uiso 1 1 calc R
H3B H 0.2801 0.9051 -0.0271 0.037 Uiso 1 1 calc R
C4 C 0.3722(2) 1.0225(3) 0.0782(3) 0.0442(8) Uani 1 1 d .
H4 H 0.4267 0.9709 0.0860 0.053 Uiso 1 1 calc R
C5 C 0.3563(4) 1.1358(5) 0.0119(4) 0.0874(18) Uani 1 1 d .
H5A H 0.3351 1.1006 -0.0495 0.131 Uiso 1 1 calc R
H5B H 0.4137 1.1839 0.0314 0.131 Uiso 1 1 calc R
H5C H 0.3098 1.1955 0.0114 0.131 Uiso 1 1 calc R
C6 C 0.3914(2) 1.0757(4) 0.1707(3) 0.0482(8) Uani 1 1 d .
H6A H 0.3369 1.1211 0.1647 0.072 Uiso 1 1 calc R
H6B H 0.4429 1.1374 0.1931 0.072 Uiso 1 1 calc R
H6C H 0.4068 1.0028 0.2139 0.072 Uiso 1 1 calc R
C7 C 0.11721(19) 0.6403(3) -0.0722(2) 0.0351(6) Uani 1 1 d .
H7A H 0.0755 0.5970 -0.1306 0.042 Uiso 1 1 calc R
H7B H 0.1041 0.7357 -0.0787 0.042 Uiso 1 1 calc R
C8 C 0.10269(18) 0.5849(3) 0.0034(2) 0.0330(6) Uani 1 1 d .
H8A H 0.0432 0.6143 -0.0029 0.040 Uiso 1 1 calc R
H8B H 0.1037 0.4877 0.0027 0.040 Uiso 1 1 calc R
C9 C 0.2312(2) 0.4982(3) -0.0894(2) 0.0358(6) Uani 1 1 d .
H9A H 0.1863 0.4297 -0.0957 0.043 Uiso 1 1 calc R
H9B H 0.2931 0.4643 -0.0469 0.043 Uiso 1 1 calc R
C10 C 0.2251(3) 0.5206(5) -0.1836(3) 0.0577(10) Uani 1 1 d .
H10 H 0.2753 0.5826 -0.1745 0.069 Uiso 1 1 calc R
C11 C 0.1380(4) 0.5782(7) -0.2535(3) 0.0930(19) Uani 1 1 d .
H11A H 0.0870 0.5213 -0.2622 0.140 Uiso 1 1 calc R
H11B H 0.1395 0.5860 -0.3112 0.140 Uiso 1 1 calc R
H11C H 0.1299 0.6654 -0.2336 0.140 Uiso 1 1 calc R
C12 C 0.2465(4) 0.3876(6) -0.2128(4) 0.0872(17) Uani 1 1 d .
H12A H 0.1987 0.3240 -0.2216 0.131 Uiso 1 1 calc R
H12B H 0.3060 0.3556 -0.1654 0.131 Uiso 1 1 calc R
H12C H 0.2485 0.3984 -0.2700 0.131 Uiso 1 1 calc R
C13 C 0.2854(2) 0.4607(3) 0.1462(2) 0.0335(6) Uani 1 1 d .
H13A H 0.3224 0.4038 0.1994 0.040 Uiso 1 1 calc R
H13B H 0.2521 0.4042 0.0919 0.040 Uiso 1 1 calc R
C14 C 0.2179(2) 0.5406(3) 0.1629(2) 0.0325(6) Uani 1 1 d .
H14A H 0.1693 0.4835 0.1619 0.039 Uiso 1 1 calc R
H14B H 0.2495 0.5858 0.2226 0.039 Uiso 1 1 calc R
C15 C 0.43511(19) 0.5809(3) 0.21315(19) 0.0293(5) Uani 1 1 d .
H15A H 0.4243 0.6103 0.2635 0.035 Uiso 1 1 calc R
H15B H 0.4659 0.6534 0.1990 0.035 Uiso 1 1 calc R
C16 C 0.4985(2) 0.4608(3) 0.2446(2) 0.0367(6) Uani 1 1 d .
H16 H 0.4660 0.3879 0.2572 0.044 Uiso 1 1 calc R
C17 C 0.5838(3) 0.4953(4) 0.3334(3) 0.0552(9) Uani 1 1 d .
H17A H 0.6233 0.4178 0.3565 0.083 Uiso 1 1 calc R
H17B H 0.5657 0.5241 0.3784 0.083 Uiso 1 1 calc R
H17C H 0.6171 0.5662 0.3225 0.083 Uiso 1 1 calc R
C18 C 0.5231(2) 0.4135(4) 0.1731(3) 0.0487(8) Uani 1 1 d .
H18A H 0.5586 0.4815 0.1625 0.073 Uiso 1 1 calc R
H18B H 0.4669 0.3953 0.1161 0.073 Uiso 1 1 calc R
H18C H 0.5598 0.3330 0.1945 0.073 Uiso 1 1 calc R
N1 N 0.28884(17) 0.8183(2) 0.08562(16) 0.0278(5) Uani 1 1 d .
N2 N 0.21388(16) 0.6166(2) -0.04899(16) 0.0298(5) Uani 1 1 d .
N3 N 0.34561(15) 0.5533(2) 0.13164(16) 0.0287(5) Uani 1 1 d .
N4 N 0.17922(15) 0.6362(2) 0.08797(16) 0.0283(5) Uani 1 1 d .
P1 P 0.29108(5) 0.66654(7) 0.05364(5) 0.02487(14) Uani 1 1 d .

loop_
_atom_site_aniso_label
_atom_site_aniso_U_11
_atom_site_aniso_U_22
_atom_site_aniso_U_33
_atom_site_aniso_U_23
_atom_site_aniso_U_13
_atom_site_aniso_U_12
I1 0.03431(12) 0.04161(12) 0.04186(12) -0.00401(8) 0.02672(10) -0.00575(7)
I2 0.03146(11) 0.03293(11) 0.04283(12) 0.00088(7) 0.01661(9) 0.00166(7)
C1 0.0376(15) 0.0308(14) 0.0357(15) -0.0029(11) 0.0238(13) -0.0003(12)
C2 0.0362(15) 0.0324(14) 0.0450(16) -0.0009(12) 0.0273(14) 0.0030(12)
C3 0.0331(14) 0.0277(13) 0.0318(14) 0.0025(11) 0.0162(12) -0.0004(11)
C4 0.0472(19) 0.0376(17) 0.059(2) -0.0119(15) 0.0347(17) -0.0153(14)
C5 0.151(5) 0.052(3) 0.089(3) -0.012(2) 0.082(4) -0.047(3)
C6 0.0402(18) 0.0455(19) 0.055(2) -0.0153(16) 0.0197(16) -0.0136(15)
C7 0.0252(14) 0.0414(16) 0.0346(15) 0.0028(12) 0.0112(12) -0.0003(12)
C8 0.0222(13) 0.0341(14) 0.0424(16) 0.0008(12) 0.0154(12) -0.0036(11)
C9 0.0366(16) 0.0345(15) 0.0378(15) -0.0093(12) 0.0192(13) -0.0068(12)
C10 0.061(2) 0.072(3) 0.045(2) -0.0180(19) 0.0293(19) -0.009(2)
C11 0.093(4) 0.145(6) 0.046(2) 0.008(3) 0.037(3) -0.006(4)
C12 0.115(4) 0.088(4) 0.079(3) -0.044(3) 0.064(3) -0.020(3)
C13 0.0281(14) 0.0310(14) 0.0424(16) 0.0082(12) 0.0177(13) 0.0008(11)
C14 0.0318(14) 0.0345(14) 0.0365(15) 0.0079(12) 0.0206(12) -0.0001(11)
C15 0.0293(13) 0.0295(13) 0.0295(13) -0.0021(10) 0.0144(11) 0.0017(10)
C16 0.0266(14) 0.0365(15) 0.0401(16) 0.0011(13) 0.0106(12) 0.0045(12)
C17 0.0427(19) 0.060(2) 0.0443(19) -0.0017(17) 0.0060(16) 0.0099(17)
C18 0.0392(18) 0.048(2) 0.053(2) -0.0091(16) 0.0179(16) 0.0116(15)
N1 0.0319(12) 0.0237(11) 0.0325(12) 0.0007(9) 0.0194(10) -0.0006(9)
N2 0.0287(12) 0.0326(12) 0.0288(12) -0.0029(9) 0.0144(10) -0.0025(9)
N3 0.0238(11) 0.0281(11) 0.0345(12) 0.0050(9) 0.0143(10) 0.0009(9)
N4 0.0270(11) 0.0279(11) 0.0349(12) 0.0018(9) 0.0188(10) 0.0015(9)
P1 0.0249(3) 0.0240(3) 0.0282(3) 0.0002(2) 0.0149(3) -0.0007(2)

loop_
_atom_type_symbol
_atom_type_description
_atom_type_scat_dispersion_real
_atom_type_scat_dispersion_imag
_atom_type_scat_source
C C 0.0033 0.0016 'International Tables Vol C Tables 4.2.6.8 and 6.1.1.4'
H H 0.0000 0.0000 'International Tables Vol C Tables 4.2.6.8 and 6.1.1.4'
N N 0.0061 0.0033 'International Tables Vol C Tables 4.2.6.8 and 6.1.1.4'
P P 0.1023 0.0942 'International Tables Vol C Tables 4.2.6.8 and 6.1.1.4'
I I -0.4742 1.8119 'International Tables Vol C Tables 4.2.6.8 and 6.1.1.4'

loop_
_geom_angle_atom_site_label_1
_geom_angle_atom_site_label_2
_geom_angle_atom_site_label_3
_geom_angle
N1 C1 C2 107.6(2)
N1 C1 H1A 110.2
C2 C1 H1A 110.2
N1 C1 H1B 110.2
C2 C1 H1B 110.2
H1A C1 H1B 108.5
N4 C2 C1 105.0(2)
N4 C2 H2A 110.8
C1 C2 H2A 110.8
N4 C2 H2B 110.8
C1 C2 H2B 110.8
H2A C2 H2B 108.8
N1 C3 C4 114.8(2)
N1 C3 H3A 108.6
C4 C3 H3A 108.6
N1 C3 H3B 108.6
C4 C3 H3B 108.6
H3A C3 H3B 107.5
C6 C4 C3 114.1(3)
C6 C4 C5 110.3(3)
C3 C4 C5 106.1(3)
C6 C4 H4 108.7
C3 C4 H4 108.7
C5 C4 H4 108.7
C4 C5 H5A 109.5
C4 C5 H5B 109.5
H5A C5 H5B 109.5
C4 C5 H5C 109.5
H5A C5 H5C 109.5
H5B C5 H5C 109.5
C4 C6 H6A 109.5
C4 C6 H6B 109.5
H6A C6 H6B 109.5
C4 C6 H6C 109.5
H6A C6 H6C 109.5
H6B C6 H6C 109.5
N2 C7 C8 108.2(2)
N2 C7 H7A 110.1
C8 C7 H7A 110.1
N2 C7 H7B 110.1
C8 C7 H7B 110.1
H7A C7 H7B 108.4
N4 C8 C7 105.1(2)
N4 C8 H8A 110.7
C7 C8 H8A 110.7
N4 C8 H8B 110.7
C7 C8 H8B 110.7
H8A C8 H8B 108.8
N2 C9 C10 114.5(3)
N2 C9 H9A 108.6
C10 C9 H9A 108.6
N2 C9 H9B 108.6
C10 C9 H9B 108.6
H9A C9 H9B 107.6
C11 C10 C12 112.7(4)
C11 C10 C9 115.1(3)
C12 C10 C9 106.4(4)
C11 C10 H10 107.4
C12 C10 H10 107.4
C9 C10 H10 107.4
C10 C11 H11A 109.5
C10 C11 H11B 109.5
H11A C11 H11B 109.5
C10 C11 H11C 109.5
H11A C11 H11C 109.5
H11B C11 H11C 109.5
C10 C12 H12A 109.5
C10 C12 H12B 109.5
H12A C12 H12B 109.5
C10 C12 H12C 109.5
H12A C12 H12C 109.5
H12B C12 H12C 109.5
N3 C13 C14 108.0(2)
N3 C13 H13A 110.1
C14 C13 H13A 110.1
N3 C13 H13B 110.1
C14 C13 H13B 110.1
H13A C13 H13B 108.4
N4 C14 C13 104.9(2)
N4 C14 H14A 110.8
C13 C14 H14A 110.8
N4 C14 H14B 110.8
C13 C14 H14B 110.8
H14A C14 H14B 108.8
N3 C15 C16 112.7(2)
N3 C15 H15A 109.1
C16 C15 H15A 109.1
N3 C15 H15B 109.1
C16 C15 H15B 109.1
H15A C15 H15B 107.8
C18 C16 C17 111.4(3)
C18 C16 C15 112.6(3)
C17 C16 C15 108.4(3)
C18 C16 H16 108.1
C17 C16 H16 108.1
C15 C16 H16 108.1
C16 C17 H17A 109.5
C16 C17 H17B 109.5
H17A C17 H17B 109.5
C16 C17 H17C 109.5
H17A C17 H17C 109.5
H17B C17 H17C 109.5
C16 C18 H18A 109.5
C16 C18 H18B 109.5
H18A C18 H18B 109.5
C16 C18 H18C 109.5
H18A C18 H18C 109.5
H18B C18 H18C 109.5
C3 N1 C1 116.4(2)
C3 N1 P1 123.73(19)
C1 N1 P1 116.33(18)
C9 N2 C7 116.1(2)
C9 N2 P1 120.1(2)
C7 N2 P1 115.12(19)
C13 N3 C15 115.4(2)
C13 N3 P1 114.69(18)
C15 N3 P1 121.52(19)
C14 N4 C8 114.0(2)
C14 N4 C2 114.6(2)
C8 N4 C2 114.3(2)
C14 N4 P1 103.61(16)
C8 N4 P1 104.25(16)
C2 N4 P1 104.34(16)
N1 P1 N3 119.35(13)
N1 P1 N2 119.99(13)
N3 P1 N2 117.66(13)
N1 P1 N4 83.84(10)
N3 P1 N4 84.75(10)
N2 P1 N4 84.08(10)
N1 P1 I1 96.80(9)
N3 P1 I1 95.93(8)
N2 P1 I1 94.59(8)
N4 P1 I1 178.67(7)

loop_
_geom_bond_atom_site_label_1
_geom_bond_atom_site_label_2
_geom_bond_distance
I1 P1 2.5814(8)
C1 N1 1.482(3)
C1 C2 1.513(4)
C1 H1A 0.9900
C1 H1B 0.9900
C2 N4 1.471(4)
C2 H2A 0.9900
C2 H2B 0.9900
C3 N1 1.479(3)
C3 C4 1.531(4)
C3 H3A 0.9900
C3 H3B 0.9900
C4 C6 1.523(5)
C4 C5 1.533(6)
C4 H4 1.0000
C5 H5A 0.9800
C5 H5B 0.9800
C5 H5C 0.9800
C6 H6A 0.9800
C6 H6B 0.9800
C6 H6C 0.9800
C7 N2 1.483(4)
C7 C8 1.508(4)
C7 H7A 0.9900
C7 H7B 0.9900
C8 N4 1.471(4)
C8 H8A 0.9900
C8 H8B 0.9900
C9 N2 1.477(4)
C9 C10 1.547(5)
C9 H9A 0.9900
C9 H9B 0.9900
C10 C11 1.477(7)
C10 C12 1.539(6)
C10 H10 1.0000
C11 H11A 0.9800
C11 H11B 0.9800
C11 H11C 0.9800
C12 H12A 0.9800
C12 H12B 0.9800
C12 H12C 0.9800
C13 N3 1.480(3)
C13 C14 1.517(4)
C13 H13A 0.9900
C13 H13B 0.9900
C14 N4 1.470(4)
C14 H14A 0.9900
C14 H14B 0.9900
C15 N3 1.485(4)
C15 C16 1.534(4)
C15 H15A 0.9900
C15 H15B 0.9900
C16 C18 1.519(5)
C16 C17 1.522(5)
C16 H16 1.0000
C17 H17A 0.9800
C17 H17B 0.9800
C17 H17C 0.9800
C18 H18A 0.9800
C18 H18B 0.9800
C18 H18C 0.9800
N1 P1 1.642(2)
N2 P1 1.654(2)
N3 P1 1.648(2)
N4 P1 2.219(2)
